data_1550822
loop_
_publ_author_name
'Kapf, Andreas'
'Eslahi, Hassan'
'Blanke, Meik'
'Saccone, Marco'
'Giese, Michael'
'Albrecht, Marcel'

_publ_section_title
;
 Alkyloxy modified pyrene fluorophores with tunable photophysical and
 crystalline properties
;
_journal_issue 16
_journal_name_full 'New Journal of Chemistry'
_journal_page_first 6361
_journal_paper_doi 10.1039/C9NJ00652D
_journal_volume 43
_journal_year 2019
_chemical_formula_moiety 'C96 H122 O4'
_chemical_formula_sum 'C96 H122 O4'
_chemical_formula_weight 1339.93
_space_group_crystal_system triclinic
_space_group_IT_number 2
_space_group_name_Hall '-P 1'
_space_group_name_H-M_alt 'P -1'
_symmetry_space_group_name_Hall '-P 1'
_symmetry_space_group_name_H-M 'P -1'
_atom_sites_solution_hydrogens geom
_audit_creation_method SHELXL-2014/6
_audit_update_record
;
2019-02-05 deposited with the CCDC.    2019-03-29 downloaded from the CCDC.
;
_cell_angle_alpha 76.316(9)
_cell_angle_beta 80.633(8)
_cell_angle_gamma 74.795(9)
_cell_formula_units_Z 1
_cell_length_a 9.701(3)
_cell_length_b 12.944(4)
_cell_length_c 17.212(5)
_cell_measurement_reflns_used 869
_cell_measurement_temperature 122(2)
_cell_measurement_theta_max 23.49
_cell_measurement_theta_min 2.26
_cell_volume 2014.7(11)
_computing_cell_refinement 'Bruker SAINT'
_computing_data_collection 'Bruker APEX2'
_computing_data_reduction 'Bruker SAINT'
_computing_molecular_graphics 'Bruker SHELXTL'
_computing_publication_material 'Bruker SHELXTL'
_computing_structure_refinement 'SHELXL-2014/6 (Sheldrick, 2014)'
_computing_structure_solution 'SHELXS-97 (Sheldrick 2008)'
_diffrn_ambient_temperature 122(2)
_diffrn_measured_fraction_theta_full 0.995
_diffrn_measured_fraction_theta_max 0.967
_diffrn_measurement_device_type 'Bruker APEX-II CCD'
_diffrn_measurement_method '\f and \w scans'
_diffrn_radiation_type MoK\a
_diffrn_radiation_wavelength 0.71073
_diffrn_reflns_av_R_equivalents 0.1055
_diffrn_reflns_av_unetI/netI 0.2805
_diffrn_reflns_Laue_measured_fraction_full 0.995
_diffrn_reflns_Laue_measured_fraction_max 0.967
_diffrn_reflns_limit_h_max 12
_diffrn_reflns_limit_h_min -12
_diffrn_reflns_limit_k_max 15
_diffrn_reflns_limit_k_min -16
_diffrn_reflns_limit_l_max 21
_diffrn_reflns_limit_l_min -20
_diffrn_reflns_number 16556
_diffrn_reflns_point_group_measured_fraction_full 0.995
_diffrn_reflns_point_group_measured_fraction_max 0.967
_diffrn_reflns_theta_full 25.242
_diffrn_reflns_theta_max 26.722
_diffrn_reflns_theta_min 1.225
_exptl_absorpt_coefficient_mu 0.065
_exptl_absorpt_correction_T_max 0.7454
_exptl_absorpt_correction_T_min 0.6433
_exptl_absorpt_correction_type multi-scan
_exptl_absorpt_process_details
; 
 SADABS 2016/2: Krause, L., Herbst-Irmer, R., Sheldrick G.M. & Stalke D., 
 J. Appl. Cryst. 48 (2015) 3-10 
;
_exptl_crystal_colour yellow
_exptl_crystal_density_diffrn 1.104
_exptl_crystal_description plate
_exptl_crystal_F_000 730
_exptl_crystal_size_max 0.696
_exptl_crystal_size_mid 0.322
_exptl_crystal_size_min 0.028
_refine_diff_density_max 0.323
_refine_diff_density_min -0.370
_refine_diff_density_rms 0.063
_refine_ls_extinction_method none
_refine_ls_goodness_of_fit_ref 0.860
_refine_ls_hydrogen_treatment mixed
_refine_ls_matrix_type full
_refine_ls_number_parameters 476
_refine_ls_number_reflns 8277
_refine_ls_number_restraints 57
_refine_ls_restrained_S_all 0.862
_refine_ls_R_factor_all 0.2736
_refine_ls_R_factor_gt 0.0700
_refine_ls_shift/su_max 0.000
_refine_ls_shift/su_mean 0.000
_refine_ls_structure_factor_coef Fsqd
_refine_ls_weighting_details 'w=1/[\s^2^(Fo^2^)+(0.0531P)^2^] where P=(Fo^2^+2Fc^2^)/3'
_refine_ls_weighting_scheme calc
_refine_ls_wR_factor_gt 0.1197
_refine_ls_wR_factor_ref 0.1838
_reflns_Friedel_coverage 0.000
_reflns_number_gt 2379
_reflns_number_total 8277
_reflns_threshold_expression 'I > 2\s(I)'
_cod_data_source_file c9nj00652d2.cif
_cod_data_source_block sh4092
_cod_depositor_comments 'Adding full bibliography for 1550821--1550822.cif.'
_cod_database_code 1550822
_shelx_space_group_comment
; 
The symmetry employed for this shelxl refinement is uniquely defined 
by the following loop, which should always be used as a source of 
symmetry information in preference to the above space-group names. 
They are only intended as comments. 
;
_shelx_estimated_absorpt_t_min 0.956
_shelx_estimated_absorpt_t_max 0.998
_shelxl_version_number 2014/6

loop_
_space_group_symop_operation_xyz
'x, y, z'
'-x, -y, -z'

loop_
_atom_site_label
_atom_site_type_symbol
_atom_site_fract_x
_atom_site_fract_y
_atom_site_fract_z
_atom_site_U_iso_or_equiv
_atom_site_adp_type
_atom_site_occupancy
_atom_site_site_symmetry_order
_atom_site_calc_flag
_atom_site_refinement_flags_posn
_atom_site_refinement_flags_adp
_atom_site_refinement_flags_occupancy
_atom_site_disorder_assembly
_atom_site_disorder_group
C1 C 1.5289(4) 0.0074(3) 0.45863(19) 0.0195(10) Uani 1 1 d . . . . .
C2 C 1.6575(4) -0.0646(3) 0.4339(2) 0.0177(10) Uani 1 1 d . . . . .
C3 C 1.7107(4) -0.0506(3) 0.3527(2) 0.0228(11) Uani 1 1 d . . . . .
H3 H 1.7971 -0.0989 0.3366 0.015(10) Uiso 1 1 calc R . . . .
C4 C 1.6414(4) 0.0315(3) 0.2950(2) 0.0223(10) Uani 1 1 d . . . . .
C5 C 1.5167(4) 0.1031(3) 0.3204(2) 0.0235(10) Uani 1 1 d . . . . .
H5 H 1.4691 0.1608 0.2815 0.028 Uiso 1 1 calc R U . . .
C6 C 1.4591(4) 0.0929(3) 0.4011(2) 0.0195(10) Uani 1 1 d . . . . .
C7 C 1.3267(4) 0.1669(3) 0.4267(2) 0.0208(10) Uani 1 1 d . . . . .
C8 C 1.2726(4) 0.1527(3) 0.5068(2) 0.0208(10) Uani 1 1 d . . . . .
C9 C 1.6906(5) 0.0400(3) 0.2048(2) 0.0298(11) Uani 1 1 d . . . . .
C10 C 1.8388(5) -0.0339(3) 0.1883(2) 0.0476(14) Uani 1 1 d . . . . .
H10A H 1.9091 -0.0155 0.2146 0.071 Uiso 1 1 calc R U . . .
H10B H 1.8672 -0.0229 0.1302 0.071 Uiso 1 1 calc R U . . .
H10C H 1.8352 -0.1104 0.2096 0.071 Uiso 1 1 calc R U . . .
C11 C 1.5817(5) 0.0055(4) 0.1665(2) 0.0490(14) Uani 1 1 d . U . . .
H11A H 1.5781 -0.0702 0.1916 0.073 Uiso 1 1 calc R U . . .
H11B H 1.6112 0.0110 0.1088 0.073 Uiso 1 1 calc R U . . .
H11C H 1.4864 0.0536 0.1748 0.073 Uiso 1 1 calc R U . . .
C12 C 1.6953(4) 0.1581(3) 0.1633(2) 0.0356(12) Uani 1 1 d . . . . .
H12A H 1.6003 0.2065 0.1722 0.053 Uiso 1 1 calc R U . . .
H12B H 1.7223 0.1621 0.1054 0.053 Uiso 1 1 calc R U . . .
H12C H 1.7662 0.1811 0.1858 0.053 Uiso 1 1 calc R U . . .
C13 C 1.2580(4) 0.2538(3) 0.3679(2) 0.0235(11) Uani 1 1 d . . . . .
C14 C 1.2035(5) 0.3254(3) 0.3152(2) 0.0250(11) Uani 1 1 d . . . . .
C15 C 1.1399(5) 0.4103(3) 0.2526(2) 0.0294(11) Uani 1 1 d . . . . .
C16 C 1.2075(5) 0.4242(3) 0.1754(2) 0.0403(13) Uani 1 1 d . . . . .
H16 H 1.2984 0.3777 0.1637 0.048 Uiso 1 1 calc R U . . .
C17 C 1.1447(5) 0.5051(4) 0.1144(3) 0.0439(14) Uani 1 1 d . . . . .
H17 H 1.1920 0.5132 0.0612 0.053 Uiso 1 1 calc R U . . .
C18 C 1.0133(5) 0.5739(4) 0.1311(3) 0.0379(12) Uani 1 1 d . . . . .
O1 O 0.9424(3) 0.6565(2) 0.07474(18) 0.0501(9) Uani 1 1 d . . . . .
C19 C 0.9451(5) 0.5627(4) 0.2087(3) 0.0415(13) Uani 1 1 d . . . . .
H19 H 0.8558 0.6111 0.2204 0.050 Uiso 1 1 calc R U . . .
C20 C 1.0066(5) 0.4811(3) 0.2690(2) 0.0357(12) Uani 1 1 d . . . . .
H20 H 0.9586 0.4728 0.3221 0.043 Uiso 1 1 calc R U . . .
C21 C 1.0048(5) 0.6670(4) -0.0077(2) 0.0539(15) Uani 1 1 d . . . . .
H21A H 1.0167 0.5981 -0.0262 0.065 Uiso 1 1 calc R U . . .
H21B H 1.1003 0.6837 -0.0132 0.065 Uiso 1 1 calc R U . . .
C22 C 0.9040(5) 0.7592(4) -0.0571(3) 0.0542(15) Uani 1 1 d . . . . .
H22A H 0.8079 0.7428 -0.0484 0.065 Uiso 1 1 calc R U . . .
H22B H 0.9392 0.7629 -0.1148 0.065 Uiso 1 1 calc R U . . .
C23 C 0.8896(5) 0.8694(4) -0.0372(3) 0.0495(14) Uani 1 1 d . . . . .
H23A H 0.8613 0.8637 0.0213 0.059 Uiso 1 1 calc R U . . .
H23B H 0.9849 0.8874 -0.0493 0.059 Uiso 1 1 calc R U . . .
C24 C 0.7824(5) 0.9622(4) -0.0816(3) 0.0610(16) Uani 1 1 d . . . . .
H24A H 0.8058 0.9640 -0.1400 0.073 Uiso 1 1 calc R U . . .
H24B H 0.6856 0.9473 -0.0659 0.073 Uiso 1 1 calc R U . . .
C25 C 0.7776(6) 1.0731(4) -0.0665(3) 0.0741(19) Uani 1 1 d D . . . .
H25A H 0.8797 1.0764 -0.0732 0.089 Uiso 0.478(5) 1 calc R U P A 1
H25B H 0.7465 1.0670 -0.0082 0.089 Uiso 0.478(5) 1 calc R U P A 1
H25C H 0.8586 1.1029 -0.0979 0.089 Uiso 0.522(5) 1 calc R U P A 2
H25D H 0.7793 1.0705 -0.0087 0.089 Uiso 0.522(5) 1 calc R U P A 2
C26A C 0.6986(8) 1.1900(6) -0.1047(5) 0.0397(19) Uani 0.478(5) 1 d D U P A 1
H26A H 0.7053 1.1994 -0.1638 0.048 Uiso 0.478(5) 1 calc R U P A 1
H26B H 0.7405 1.2452 -0.0919 0.048 Uiso 0.478(5) 1 calc R U P A 1
C27A C 0.5394(8) 1.2017(6) -0.0670(5) 0.0400(19) Uani 0.478(5) 1 d D U P A 1
H27A H 0.5332 1.1895 -0.0077 0.048 Uiso 0.478(5) 1 calc R U P A 1
H27B H 0.4967 1.1482 -0.0815 0.048 Uiso 0.478(5) 1 calc R U P A 1
C26B C 0.6282(8) 1.1427(6) -0.0966(5) 0.0420(19) Uani 0.522(5) 1 d D U P A 2
H26C H 0.6299 1.1487 -0.1552 0.050 Uiso 0.522(5) 1 calc R U P A 2
H26D H 0.5490 1.1085 -0.0682 0.050 Uiso 0.522(5) 1 calc R U P A 2
C27B C 0.6091(8) 1.2574(6) -0.0767(5) 0.0417(19) Uani 0.522(5) 1 d D U P A 2
H27C H 0.6858 1.2932 -0.1070 0.050 Uiso 0.522(5) 1 calc R U P A 2
H27D H 0.6113 1.2513 -0.0185 0.050 Uiso 0.522(5) 1 calc R U P A 2
C28 C 0.4584(6) 1.3232(5) -0.1033(3) 0.0722(18) Uani 1 1 d D . . . .
H28A H 0.4961 1.3369 -0.1609 0.087 Uiso 0.478(5) 1 calc R U P A 1
H28B H 0.3569 1.3208 -0.1018 0.087 Uiso 0.478(5) 1 calc R U P A 1
H28C H 0.4565 1.3367 -0.1623 0.087 Uiso 0.522(5) 1 calc R U P A 2
H28D H 0.3804 1.2874 -0.0753 0.087 Uiso 0.522(5) 1 calc R U P A 2
C29 C 0.4534(7) 1.4248(6) -0.0751(3) 0.094(2) Uani 1 1 d . . . . .
H29A H 0.4302 1.4116 -0.0159 0.113 Uiso 1 1 calc R U . . .
H29B H 0.5498 1.4410 -0.0876 0.113 Uiso 1 1 calc R U . . .
C30 C 0.3478(7) 1.5204(4) -0.1115(3) 0.095(2) Uani 1 1 d . . . . .
H30A H 0.3682 1.5328 -0.1702 0.143 Uiso 1 1 calc R U . . .
H30B H 0.3534 1.5848 -0.0928 0.143 Uiso 1 1 calc R U . . .
H30C H 0.2511 1.5073 -0.0958 0.143 Uiso 1 1 calc R U . . .
C31 C 1.1432(5) 0.2273(3) 0.5318(2) 0.0232(11) Uani 1 1 d . . . . .
C32 C 1.0366(5) 0.2867(3) 0.5553(2) 0.0265(11) Uani 1 1 d . . . . .
C33 C 0.9059(4) 0.3560(3) 0.5846(2) 0.0239(11) Uani 1 1 d . . . . .
C34 C 0.8306(5) 0.4460(3) 0.5336(2) 0.0301(11) Uani 1 1 d . . . . .
H34 H 0.8678 0.4640 0.4788 0.036 Uiso 1 1 calc R U . . .
C35 C 0.7019(4) 0.5097(3) 0.5619(2) 0.0301(11) Uani 1 1 d . . . . .
H35 H 0.6512 0.5704 0.5263 0.036 Uiso 1 1 calc R U . . .
C36 C 0.6468(5) 0.4852(3) 0.6417(2) 0.0228(11) Uani 1 1 d . . . . .
O2 O 0.5199(3) 0.5427(2) 0.67412(15) 0.0285(7) Uani 1 1 d . . . . .
C37 C 0.7222(4) 0.3985(3) 0.6932(2) 0.0262(11) Uani 1 1 d . . . . .
H37 H 0.6868 0.3829 0.7485 0.031 Uiso 1 1 calc R U . . .
C38 C 0.8489(4) 0.3343(3) 0.6650(2) 0.0308(11) Uani 1 1 d . . . . .
H38 H 0.8986 0.2737 0.7012 0.037 Uiso 1 1 calc R U . . .
C39 C 0.4346(4) 0.6281(3) 0.6208(2) 0.0278(11) Uani 1 1 d . . . . .
H39A H 0.4091 0.5980 0.5787 0.033 Uiso 1 1 calc R U . . .
H39B H 0.4894 0.6839 0.5942 0.033 Uiso 1 1 calc R U . . .
C40 C 0.2992(4) 0.6795(3) 0.6690(2) 0.0285(11) Uani 1 1 d . . . . .
H40A H 0.2441 0.6234 0.6941 0.034 Uiso 1 1 calc R U . . .
H40B H 0.3262 0.7058 0.7126 0.034 Uiso 1 1 calc R U . . .
C41 C 0.2056(4) 0.7737(3) 0.6172(2) 0.0287(11) Uani 1 1 d . . . . .
H41A H 0.1733 0.7457 0.5763 0.034 Uiso 1 1 calc R U . . .
H41B H 0.2642 0.8262 0.5885 0.034 Uiso 1 1 calc R U . . .
C42 C 0.0737(4) 0.8346(3) 0.6637(2) 0.0273(11) Uani 1 1 d . . . . .
H42A H 0.0127 0.7830 0.6905 0.033 Uiso 1 1 calc R U . . .
H42B H 0.1056 0.8601 0.7062 0.033 Uiso 1 1 calc R U . . .
C43 C -0.0158(4) 0.9318(3) 0.6116(2) 0.0300(11) Uani 1 1 d . . . . .
H43A H -0.0490 0.9061 0.5697 0.036 Uiso 1 1 calc R U . . .
H43B H 0.0457 0.9826 0.5841 0.036 Uiso 1 1 calc R U . . .
C44 C -0.1466(4) 0.9943(3) 0.6578(2) 0.0289(11) Uani 1 1 d . . . . .
H44A H -0.2083 0.9436 0.6853 0.035 Uiso 1 1 calc R U . . .
H44B H -0.1135 1.0199 0.6998 0.035 Uiso 1 1 calc R U . . .
C45 C -0.2358(4) 1.0919(3) 0.6055(2) 0.0272(11) Uani 1 1 d . . . . .
H45A H -0.2652 1.0670 0.5619 0.033 Uiso 1 1 calc R U . . .
H45B H -0.1756 1.1445 0.5802 0.033 Uiso 1 1 calc R U . . .
C46 C -0.3704(4) 1.1505(3) 0.6520(2) 0.0268(11) Uani 1 1 d . . . . .
H46A H -0.4316 1.0981 0.6760 0.032 Uiso 1 1 calc R U . . .
H46B H -0.3408 1.1730 0.6967 0.032 Uiso 1 1 calc R U . . .
C47 C -0.4594(4) 1.2504(3) 0.6015(2) 0.0301(11) Uani 1 1 d . . . . .
H47A H -0.4905 1.2283 0.5572 0.036 Uiso 1 1 calc R U . . .
H47B H -0.3988 1.3031 0.5773 0.036 Uiso 1 1 calc R U . . .
C48 C -0.5921(4) 1.3071(3) 0.6503(2) 0.0373(12) Uani 1 1 d . . . . .
H48A H -0.6576 1.2580 0.6697 0.056 Uiso 1 1 calc R U . . .
H48B H -0.6412 1.3742 0.6161 0.056 Uiso 1 1 calc R U . . .
H48C H -0.5626 1.3253 0.6962 0.056 Uiso 1 1 calc R U . . .

loop_
_atom_site_aniso_label
_atom_site_aniso_U_11
_atom_site_aniso_U_22
_atom_site_aniso_U_33
_atom_site_aniso_U_23
_atom_site_aniso_U_13
_atom_site_aniso_U_12
C1 0.019(3) 0.024(3) 0.020(2) -0.009(2) 0.003(2) -0.012(2)
C2 0.016(3) 0.022(2) 0.017(2) -0.006(2) 0.0044(19) -0.010(2)
C3 0.021(3) 0.022(3) 0.027(3) -0.009(2) 0.006(2) -0.008(2)
C4 0.027(3) 0.025(3) 0.020(2) -0.010(2) 0.006(2) -0.015(2)
C5 0.026(3) 0.025(3) 0.023(2) -0.008(2) 0.002(2) -0.010(2)
C6 0.019(3) 0.021(2) 0.023(2) -0.009(2) -0.001(2) -0.010(2)
C7 0.022(3) 0.018(2) 0.025(2) -0.005(2) 0.001(2) -0.011(2)
C8 0.022(3) 0.022(2) 0.025(2) -0.011(2) 0.001(2) -0.011(2)
C9 0.034(3) 0.029(3) 0.027(2) -0.011(2) 0.008(2) -0.011(2)
C10 0.061(4) 0.044(3) 0.030(3) -0.008(2) 0.016(3) -0.010(3)
C11 0.058(4) 0.076(4) 0.027(3) -0.019(2) 0.007(2) -0.040(3)
C12 0.040(3) 0.038(3) 0.026(2) -0.004(2) 0.006(2) -0.011(3)
C13 0.023(3) 0.029(3) 0.022(2) -0.010(2) 0.008(2) -0.014(2)
C14 0.022(3) 0.030(3) 0.028(3) -0.005(2) -0.001(2) -0.017(2)
C15 0.034(3) 0.029(3) 0.030(3) -0.007(2) -0.005(2) -0.014(3)
C16 0.047(4) 0.031(3) 0.036(3) -0.001(2) -0.005(3) -0.001(3)
C17 0.044(4) 0.042(3) 0.036(3) 0.004(3) 0.004(3) -0.009(3)
C18 0.044(4) 0.034(3) 0.035(3) 0.003(3) -0.009(3) -0.014(3)
O1 0.044(2) 0.052(2) 0.043(2) 0.0142(18) -0.0076(18) -0.012(2)
C19 0.039(3) 0.041(3) 0.036(3) 0.004(2) -0.003(3) -0.006(3)
C20 0.035(3) 0.035(3) 0.032(3) 0.004(2) -0.002(2) -0.011(3)
C21 0.069(4) 0.063(4) 0.027(3) 0.009(3) -0.008(3) -0.026(3)
C22 0.066(4) 0.053(4) 0.045(3) 0.015(3) -0.022(3) -0.028(3)
C23 0.046(4) 0.049(3) 0.049(3) 0.010(3) -0.012(3) -0.016(3)
C24 0.049(4) 0.075(4) 0.035(3) 0.011(3) -0.001(3) 0.004(4)
C25 0.083(5) 0.065(4) 0.036(3) 0.006(3) 0.007(3) 0.027(4)
C26A 0.044(5) 0.042(5) 0.036(3) -0.006(3) -0.010(3) -0.014(4)
C27A 0.042(5) 0.044(5) 0.038(3) -0.007(3) -0.010(3) -0.013(4)
C26B 0.046(5) 0.042(5) 0.037(3) -0.005(3) -0.007(3) -0.010(4)
C27B 0.046(5) 0.044(5) 0.037(3) -0.007(3) -0.009(3) -0.011(4)
C28 0.059(4) 0.097(5) 0.041(3) -0.011(3) -0.010(3) 0.016(4)
C29 0.068(5) 0.157(8) 0.070(5) -0.049(5) 0.010(4) -0.037(5)
C30 0.146(7) 0.068(5) 0.060(4) 0.001(3) -0.008(4) -0.020(5)
C31 0.028(3) 0.022(3) 0.020(2) -0.006(2) 0.006(2) -0.012(2)
C32 0.026(3) 0.024(3) 0.032(3) -0.010(2) 0.006(2) -0.012(2)
C33 0.024(3) 0.021(2) 0.031(2) -0.012(2) 0.008(2) -0.012(2)
C34 0.034(3) 0.025(3) 0.032(3) -0.006(2) 0.002(2) -0.011(2)
C35 0.034(3) 0.020(3) 0.031(3) -0.003(2) 0.002(2) -0.003(2)
C36 0.028(3) 0.019(2) 0.025(2) -0.010(2) 0.008(2) -0.011(2)
O2 0.0243(19) 0.0255(18) 0.0308(17) -0.0054(14) 0.0040(15) -0.0019(16)
C37 0.028(3) 0.027(3) 0.023(2) -0.006(2) 0.006(2) -0.009(2)
C38 0.032(3) 0.028(3) 0.032(3) -0.006(2) 0.001(2) -0.009(2)
C39 0.029(3) 0.021(3) 0.032(3) -0.004(2) 0.004(2) -0.010(2)
C40 0.030(3) 0.023(3) 0.032(3) -0.009(2) 0.004(2) -0.008(2)
C41 0.025(3) 0.029(3) 0.034(3) -0.007(2) 0.001(2) -0.012(2)
C42 0.020(3) 0.033(3) 0.030(2) -0.008(2) 0.001(2) -0.009(2)
C43 0.032(3) 0.030(3) 0.028(2) -0.008(2) -0.001(2) -0.008(2)
C44 0.030(3) 0.026(3) 0.031(3) -0.008(2) -0.002(2) -0.007(2)
C45 0.029(3) 0.028(3) 0.028(2) -0.006(2) 0.001(2) -0.014(2)
C46 0.028(3) 0.027(3) 0.027(2) -0.003(2) 0.001(2) -0.013(2)
C47 0.027(3) 0.031(3) 0.035(3) -0.008(2) -0.002(2) -0.011(2)
C48 0.036(3) 0.032(3) 0.040(3) -0.006(2) -0.004(2) -0.003(3)

loop_
_atom_type_symbol
_atom_type_description
_atom_type_scat_dispersion_real
_atom_type_scat_dispersion_imag
_atom_type_scat_source
C C 0.0033 0.0016 'International Tables Vol C Tables 4.2.6.8 and 6.1.1.4'
H H 0.0000 0.0000 'International Tables Vol C Tables 4.2.6.8 and 6.1.1.4'
O O 0.0106 0.0060 'International Tables Vol C Tables 4.2.6.8 and 6.1.1.4'

loop_
_geom_angle_atom_site_label_1
_geom_angle_atom_site_label_2
_geom_angle_atom_site_label_3
_geom_angle
_geom_angle_site_symmetry_1
_geom_angle_site_symmetry_3
C6 C1 C2 119.3(3) . .
C6 C1 C1 120.5(5) . 2_856
C2 C1 C1 120.2(5) . 2_856
C3 C2 C1 119.5(4) . .
C3 C2 C8 121.6(4) . 2_856
C1 C2 C8 118.9(3) . 2_856
C4 C3 C2 122.0(4) . .
C4 C3 H3 119.0 . .
C2 C3 H3 119.0 . .
C3 C4 C5 117.9(4) . .
C3 C4 C9 122.2(4) . .
C5 C4 C9 119.7(4) . .
C4 C5 C6 122.4(4) . .
C4 C5 H5 118.8 . .
C6 C5 H5 118.8 . .
C5 C6 C1 118.9(4) . .
C5 C6 C7 121.9(4) . .
C1 C6 C7 119.2(3) . .
C8 C7 C13 121.6(4) . .
C8 C7 C6 119.9(4) . .
C13 C7 C6 118.5(4) . .
C7 C8 C2 121.3(4) . 2_856
C7 C8 C31 119.6(4) . .
C2 C8 C31 119.1(3) 2_856 .
C10 C9 C4 112.6(4) . .
C10 C9 C12 108.3(3) . .
C4 C9 C12 111.0(3) . .
C10 C9 C11 108.2(3) . .
C4 C9 C11 108.4(3) . .
C12 C9 C11 108.1(4) . .
C9 C10 H10A 109.5 . .
C9 C10 H10B 109.5 . .
H10A C10 H10B 109.5 . .
C9 C10 H10C 109.5 . .
H10A C10 H10C 109.5 . .
H10B C10 H10C 109.5 . .
C9 C11 H11A 109.5 . .
C9 C11 H11B 109.5 . .
H11A C11 H11B 109.5 . .
C9 C11 H11C 109.5 . .
H11A C11 H11C 109.5 . .
H11B C11 H11C 109.5 . .
C9 C12 H12A 109.5 . .
C9 C12 H12B 109.5 . .
H12A C12 H12B 109.5 . .
C9 C12 H12C 109.5 . .
H12A C12 H12C 109.5 . .
H12B C12 H12C 109.5 . .
C14 C13 C7 177.1(5) . .
C13 C14 C15 179.6(5) . .
C16 C15 C20 118.7(4) . .
C16 C15 C14 120.9(4) . .
C20 C15 C14 120.4(4) . .
C15 C16 C17 120.9(5) . .
C15 C16 H16 119.5 . .
C17 C16 H16 119.5 . .
C18 C17 C16 119.9(4) . .
C18 C17 H17 120.0 . .
C16 C17 H17 120.0 . .
O1 C18 C17 124.2(4) . .
O1 C18 C19 115.8(5) . .
C17 C18 C19 120.0(4) . .
C18 O1 C21 117.8(4) . .
C20 C19 C18 120.0(5) . .
C20 C19 H19 120.0 . .
C18 C19 H19 120.0 . .
C19 C20 C15 120.4(4) . .
C19 C20 H20 119.8 . .
C15 C20 H20 119.8 . .
O1 C21 C22 107.3(4) . .
O1 C21 H21A 110.3 . .
C22 C21 H21A 110.3 . .
O1 C21 H21B 110.3 . .
C22 C21 H21B 110.3 . .
H21A C21 H21B 108.5 . .
C21 C22 C23 113.5(4) . .
C21 C22 H22A 108.9 . .
C23 C22 H22A 108.9 . .
C21 C22 H22B 108.9 . .
C23 C22 H22B 108.9 . .
H22A C22 H22B 107.7 . .
C24 C23 C22 115.0(4) . .
C24 C23 H23A 108.5 . .
C22 C23 H23A 108.5 . .
C24 C23 H23B 108.5 . .
C22 C23 H23B 108.5 . .
H23A C23 H23B 107.5 . .
C25 C24 C23 114.6(4) . .
C25 C24 H24A 108.6 . .
C23 C24 H24A 108.6 . .
C25 C24 H24B 108.6 . .
C23 C24 H24B 108.6 . .
H24A C24 H24B 107.6 . .
C24 C25 C26A 132.5(6) . .
C24 C25 C26B 101.9(5) . .
C24 C25 H25A 104.1 . .
C26A C25 H25A 104.1 . .
C24 C25 H25B 104.1 . .
C26A C25 H25B 104.1 . .
H25A C25 H25B 105.5 . .
C24 C25 H25C 111.4 . .
C26B C25 H25C 111.4 . .
C24 C25 H25D 111.4 . .
C26B C25 H25D 111.4 . .
H25C C25 H25D 109.3 . .
C25 C26A C27A 105.3(6) . .
C25 C26A H26A 110.7 . .
C27A C26A H26A 110.7 . .
C25 C26A H26B 110.7 . .
C27A C26A H26B 110.7 . .
H26A C26A H26B 108.8 . .
C26A C27A C28 105.8(6) . .
C26A C27A H27A 110.6 . .
C28 C27A H27A 110.6 . .
C26A C27A H27B 110.6 . .
C28 C27A H27B 110.6 . .
H27A C27A H27B 108.7 . .
C27B C26B C25 105.2(6) . .
C27B C26B H26C 110.7 . .
C25 C26B H26C 110.7 . .
C27B C26B H26D 110.7 . .
C25 C26B H26D 110.7 . .
H26C C26B H26D 108.8 . .
C26B C27B C28 104.5(6) . .
C26B C27B H27C 110.9 . .
C28 C27B H27C 110.9 . .
C26B C27B H27D 110.9 . .
C28 C27B H27D 110.9 . .
H27C C27B H27D 108.9 . .
C29 C28 C27B 97.3(5) . .
C29 C28 C27A 127.4(6) . .
C29 C28 H28A 105.5 . .
C27A C28 H28A 105.5 . .
C29 C28 H28B 105.5 . .
C27A C28 H28B 105.5 . .
H28A C28 H28B 106.0 . .
C29 C28 H28C 112.3 . .
C27B C28 H28C 112.3 . .
C29 C28 H28D 112.3 . .
C27B C28 H28D 112.3 . .
H28C C28 H28D 109.9 . .
C30 C29 C28 113.5(5) . .
C30 C29 H29A 108.9 . .
C28 C29 H29A 108.9 . .
C30 C29 H29B 108.9 . .
C28 C29 H29B 108.9 . .
H29A C29 H29B 107.7 . .
C29 C30 H30A 109.5 . .
C29 C30 H30B 109.5 . .
H30A C30 H30B 109.5 . .
C29 C30 H30C 109.5 . .
H30A C30 H30C 109.5 . .
H30B C30 H30C 109.5 . .
C32 C31 C8 177.6(5) . .
C31 C32 C33 178.4(4) . .
C34 C33 C38 117.6(4) . .
C34 C33 C32 121.3(4) . .
C38 C33 C32 121.1(4) . .
C35 C34 C33 120.7(4) . .
C35 C34 H34 119.6 . .
C33 C34 H34 119.6 . .
C36 C35 C34 120.4(4) . .
C36 C35 H35 119.8 . .
C34 C35 H35 119.8 . .
O2 C36 C37 116.5(4) . .
O2 C36 C35 124.1(4) . .
C37 C36 C35 119.5(4) . .
C36 O2 C39 117.6(3) . .
C36 C37 C38 120.2(4) . .
C36 C37 H37 119.9 . .
C38 C37 H37 119.9 . .
C37 C38 C33 121.6(4) . .
C37 C38 H38 119.2 . .
C33 C38 H38 119.2 . .
O2 C39 C40 108.6(3) . .
O2 C39 H39A 110.0 . .
C40 C39 H39A 110.0 . .
O2 C39 H39B 110.0 . .
C40 C39 H39B 110.0 . .
H39A C39 H39B 108.4 . .
C41 C40 C39 111.9(3) . .
C41 C40 H40A 109.2 . .
C39 C40 H40A 109.2 . .
C41 C40 H40B 109.2 . .
C39 C40 H40B 109.2 . .
H40A C40 H40B 107.9 . .
C40 C41 C42 114.2(3) . .
C40 C41 H41A 108.7 . .
C42 C41 H41A 108.7 . .
C40 C41 H41B 108.7 . .
C42 C41 H41B 108.7 . .
H41A C41 H41B 107.6 . .
C43 C42 C41 113.7(3) . .
C43 C42 H42A 108.8 . .
C41 C42 H42A 108.8 . .
C43 C42 H42B 108.8 . .
C41 C42 H42B 108.8 . .
H42A C42 H42B 107.7 . .
C42 C43 C44 114.1(3) . .
C42 C43 H43A 108.7 . .
C44 C43 H43A 108.7 . .
C42 C43 H43B 108.7 . .
C44 C43 H43B 108.7 . .
H43A C43 H43B 107.6 . .
C45 C44 C43 113.9(3) . .
C45 C44 H44A 108.8 . .
C43 C44 H44A 108.8 . .
C45 C44 H44B 108.8 . .
C43 C44 H44B 108.8 . .
H44A C44 H44B 107.7 . .
C44 C45 C46 113.3(3) . .
C44 C45 H45A 108.9 . .
C46 C45 H45A 108.9 . .
C44 C45 H45B 108.9 . .
C46 C45 H45B 108.9 . .
H45A C45 H45B 107.7 . .
C47 C46 C45 114.4(3) . .
C47 C46 H46A 108.7 . .
C45 C46 H46A 108.7 . .
C47 C46 H46B 108.7 . .
C45 C46 H46B 108.7 . .
H46A C46 H46B 107.6 . .
C46 C47 C48 112.8(3) . .
C46 C47 H47A 109.0 . .
C48 C47 H47A 109.0 . .
C46 C47 H47B 109.0 . .
C48 C47 H47B 109.0 . .
H47A C47 H47B 107.8 . .
C47 C48 H48A 109.5 . .
C47 C48 H48B 109.5 . .
H48A C48 H48B 109.5 . .
C47 C48 H48C 109.5 . .
H48A C48 H48C 109.5 . .
H48B C48 H48C 109.5 . .

loop_
_geom_bond_atom_site_label_1
_geom_bond_atom_site_label_2
_geom_bond_distance
_geom_bond_site_symmetry_2
C1 C6 1.404(5) .
C1 C2 1.418(5) .
C1 C1 1.430(6) 2_856
C2 C3 1.395(4) .
C2 C8 1.439(5) 2_856
C3 C4 1.382(5) .
C3 H3 0.9500 .
C4 C5 1.395(5) .
C4 C9 1.534(5) .
C5 C6 1.399(4) .
C5 H5 0.9500 .
C6 C7 1.460(5) .
C7 C8 1.380(5) .
C7 C13 1.422(5) .
C8 C2 1.439(5) 2_856
C8 C31 1.441(5) .
C9 C10 1.529(5) .
C9 C12 1.536(5) .
C9 C11 1.537(5) .
C10 H10A 0.9800 .
C10 H10B 0.9800 .
C10 H10C 0.9800 .
C11 H11A 0.9800 .
C11 H11B 0.9800 .
C11 H11C 0.9800 .
C12 H12A 0.9800 .
C12 H12B 0.9800 .
C12 H12C 0.9800 .
C13 C14 1.209(5) .
C14 C15 1.432(6) .
C15 C16 1.377(5) .
C15 C20 1.405(5) .
C16 C17 1.386(5) .
C16 H16 0.9500 .
C17 C18 1.381(6) .
C17 H17 0.9500 .
C18 O1 1.378(5) .
C18 C19 1.383(5) .
O1 C21 1.439(4) .
C19 C20 1.379(5) .
C19 H19 0.9500 .
C20 H20 0.9500 .
C21 C22 1.510(6) .
C21 H21A 0.9900 .
C21 H21B 0.9900 .
C22 C23 1.511(5) .
C22 H22A 0.9900 .
C22 H22B 0.9900 .
C23 C24 1.510(5) .
C23 H23A 0.9900 .
C23 H23B 0.9900 .
C24 C25 1.506(6) .
C24 H24A 0.9900 .
C24 H24B 0.9900 .
C25 C26A 1.547(6) .
C25 C26B 1.587(6) .
C25 H25A 0.9900 .
C25 H25B 0.9900 .
C25 H25C 0.9900 .
C25 H25D 0.9900 .
C26A C27A 1.557(7) .
C26A H26A 0.9900 .
C26A H26B 0.9900 .
C27A C28 1.590(6) .
C27A H27A 0.9900 .
C27A H27B 0.9900 .
C26B C27B 1.559(7) .
C26B H26C 0.9900 .
C26B H26D 0.9900 .
C27B C28 1.566(6) .
C27B H27C 0.9900 .
C27B H27D 0.9900 .
C28 C29 1.493(7) .
C28 H28A 0.9900 .
C28 H28B 0.9900 .
C28 H28C 0.9900 .
C28 H28D 0.9900 .
C29 C30 1.466(7) .
C29 H29A 0.9900 .
C29 H29B 0.9900 .
C30 H30A 0.9800 .
C30 H30B 0.9800 .
C30 H30C 0.9800 .
C31 C32 1.191(5) .
C32 C33 1.440(5) .
C33 C34 1.394(5) .
C33 C38 1.396(5) .
C34 C35 1.389(5) .
C34 H34 0.9500 .
C35 C36 1.385(5) .
C35 H35 0.9500 .
C36 O2 1.369(4) .
C36 C37 1.374(5) .
O2 C39 1.427(4) .
C37 C38 1.378(5) .
C37 H37 0.9500 .
C38 H38 0.9500 .
C39 C40 1.518(5) .
C39 H39A 0.9900 .
C39 H39B 0.9900 .
C40 C41 1.509(5) .
C40 H40A 0.9900 .
C40 H40B 0.9900 .
C41 C42 1.528(5) .
C41 H41A 0.9900 .
C41 H41B 0.9900 .
C42 C43 1.512(5) .
C42 H42A 0.9900 .
C42 H42B 0.9900 .
C43 C44 1.527(5) .
C43 H43A 0.9900 .
C43 H43B 0.9900 .
C44 C45 1.516(5) .
C44 H44A 0.9900 .
C44 H44B 0.9900 .
C45 C46 1.533(5) .
C45 H45A 0.9900 .
C45 H45B 0.9900 .
C46 C47 1.517(5) .
C46 H46A 0.9900 .
C46 H46B 0.9900 .
C47 C48 1.531(5) .
C47 H47A 0.9900 .
C47 H47B 0.9900 .
C48 H48A 0.9800 .
C48 H48B 0.9800 .
C48 H48C 0.9800 .
